data_2312872
loop_
_publ_author_name
'Gabilondo, Eric'
'Halasyamani, P. Shiv'

_publ_section_title
;
 Crystal growth of an unusual salt derived from methanesulfonic acid:
 Rb(CH<sub>3</sub>SO<sub>3</sub>)(CH<sub>3</sub>SO<sub>3</sub>H).
;
_journal_coeditor_code ZO3066
_journal_issue 7
_journal_name_full 'Acta crystallographica. Section C, Structural chemistry'
_journal_page_first 430
_journal_page_last 434
_journal_paper_doi 10.1107/S205322962500556X
_journal_volume 81
_journal_year 2025
_chemical_formula_iupac '[Rb (C1 H3 O3 S1) (C1 H4 O3 S1)]'
_chemical_formula_moiety 'C2 H7 O6 Rb S2'
_chemical_formula_sum 'C2 H7 O6 Rb S2'
_chemical_formula_weight 276.67
_chemical_name_systematic
;
(Methanesulfonato-\k<i>O</i>)(methanesulfonic acid-\k<i>O</i>)rubidium(I)
;
_space_group_crystal_system monoclinic
_space_group_IT_number 15
_space_group_name_Hall '-C 2yc'
_space_group_name_H-M_alt 'C 1 2/c 1'
_atom_sites_solution_hydrogens mixed
_atom_sites_solution_primary dual
_audit_creation_method SHELXL-2019/3
_cell_angle_alpha 90
_cell_angle_beta 115.308(3)
_cell_angle_gamma 90
_cell_formula_units_Z 4
_cell_length_a 11.5376(9)
_cell_length_b 9.8994(8)
_cell_length_c 8.6624(7)
_cell_measurement_reflns_used 7135
_cell_measurement_temperature 150(2)
_cell_measurement_theta_max 26.82
_cell_measurement_theta_min 2.60
_cell_volume 894.42(13)
_computing_cell_refinement
;
SAINT (Bruker, 2008)
;
_computing_data_collection
;
APEX4 (Bruker, 2021)
;
_computing_data_reduction
;
SAINT (Bruker, 2008)
;
_computing_molecular_graphics
;
Mercury (Macrae <i>et al.</i>,  2020)
;
_computing_publication_material
;
<i>SHELXTL</i> and <i>XPREP</i> (Bruker, 2008)
;
_computing_structure_refinement
;
SHELXL2019 (Sheldrick, 2015<i>b</i>) and
<i>shelXle</i> (H\"ubschle <i>et al.</i>, 2011)
;
_computing_structure_solution
;
SHELXT2018 (Sheldrick, 2015<i>a</i>)
;
_diffrn_ambient_temperature 150(2)
_diffrn_measured_fraction_theta_full 1.000
_diffrn_measured_fraction_theta_max 0.998
_diffrn_measurement_device_type 'Bruker APEXII CCD'
_diffrn_measurement_method '\f and \w scans'
_diffrn_radiation_type MoK\a
_diffrn_radiation_wavelength 0.71073
_diffrn_reflns_av_R_equivalents 0.0141
_diffrn_reflns_av_unetI/netI 0.0062
_diffrn_reflns_limit_h_max 14
_diffrn_reflns_limit_h_min -14
_diffrn_reflns_limit_k_max 12
_diffrn_reflns_limit_k_min -12
_diffrn_reflns_limit_l_max 10
_diffrn_reflns_limit_l_min -10
_diffrn_reflns_number 8169
_diffrn_reflns_theta_full 25.242
_diffrn_reflns_theta_max 26.822
_diffrn_reflns_theta_min 2.837
_exptl_absorpt_coefficient_mu 5.987
_exptl_absorpt_correction_T_max 0.2070
_exptl_absorpt_correction_T_min 0.1635
_exptl_absorpt_correction_type multi-scan
_exptl_absorpt_process_details
;
(SADABS; Krause <i>et al.</i>,  2015)
;
_exptl_crystal_colour colourless
_exptl_crystal_density_diffrn 2.055
_exptl_crystal_description block
_exptl_crystal_F_000 544
_exptl_crystal_size_max 0.250
_exptl_crystal_size_mid 0.200
_exptl_crystal_size_min 0.200
_refine_diff_density_max 0.336
_refine_diff_density_min -0.341
_refine_ls_extinction_method none
_refine_ls_goodness_of_fit_ref 1.161
_refine_ls_hydrogen_treatment mixed
_refine_ls_matrix_type full
_refine_ls_number_parameters 56
_refine_ls_number_reflns 959
_refine_ls_number_restraints 1
_refine_ls_restrained_S_all 1.161
_refine_ls_R_factor_all 0.0142
_refine_ls_R_factor_gt 0.0140
_refine_ls_shift/su_max 0.001
_refine_ls_shift/su_mean 0.000
_refine_ls_structure_factor_coef Fsqd
_refine_ls_weighting_details 'w=1/[\s^2^(Fo^2^)+(0.0188P)^2^+1.9010P] where P=(Fo^2^+2Fc^2^)/3'
_refine_ls_weighting_scheme calc
_refine_ls_wR_factor_gt 0.0424
_refine_ls_wR_factor_ref 0.0425
_reflns_number_gt 945
_reflns_number_total 959
_reflns_threshold_expression 'I > 2\s(I)'
_cod_data_source_file zo3066sup1.cif
_cod_data_source_block I
_cod_original_sg_symbol_H-M 'C 2/c'
_cod_database_code 2312872
_shelx_space_group_comment
;
The symmetry employed for this shelxl refinement is uniquely defined
by the following loop, which should always be used as a source of
symmetry information in preference to the above space-group names.
They are only intended as comments.
;
_shelx_estimated_absorpt_t_min 0.316
_shelx_estimated_absorpt_t_max 0.381

loop_
_space_group_symop_operation_xyz
'x, y, z'
'-x, y, -z+1/2'
'x+1/2, y+1/2, z'
'-x+1/2, y+1/2, -z+1/2'
'-x, -y, -z'
'x, -y, z-1/2'
'-x+1/2, -y+1/2, -z'
'x+1/2, -y+1/2, z-1/2'

loop_
_atom_site_type_symbol
_atom_site_label
_atom_site_fract_x
_atom_site_fract_y
_atom_site_fract_z
_atom_site_U_iso_or_equiv
_atom_site_adp_type
_atom_site_calc_flag
_atom_site_occupancy
_atom_site_disorder_assembly
_atom_site_disorder_group
Rb Rb1 0.500000 0.54505(2) 0.250000 0.01591(9) Uani d 1 . .
S S1 0.79823(4) 0.77880(4) 0.28702(6) 0.01583(11) Uani d 1 . .
O O1 0.66346(13) 0.75464(16) 0.23335(19) 0.0238(3) Uani d 1 . .
C C1 0.8832(2) 0.6351(2) 0.3945(3) 0.0281(4) Uani d 1 . .
H H1A 0.854456 0.556742 0.318317 0.042 Uiso calc 1 . .
H H1B 0.867677 0.618882 0.495652 0.042 Uiso calc 1 . .
H H1C 0.975109 0.649393 0.429614 0.042 Uiso calc 1 . .
O O2 0.85048(14) 0.89391(14) 0.39789(17) 0.0212(3) Uani d 1 . .
O O3 0.82856(14) 0.79451(16) 0.13506(17) 0.0241(3) Uani d 1 . .
H H3 0.776(4) 0.758(5) 0.050(5) 0.025(14) Uiso d 0.5 A -1

loop_
_atom_site_aniso_label
_atom_site_aniso_U_11
_atom_site_aniso_U_22
_atom_site_aniso_U_33
_atom_site_aniso_U_12
_atom_site_aniso_U_13
_atom_site_aniso_U_23
Rb1 0.01621(13) 0.01695(13) 0.01469(13) 0.000 0.00671(10) 0.000
S1 0.0166(2) 0.0184(2) 0.0120(2) -0.00515(16) 0.00566(18) -0.00117(15)
O1 0.0170(7) 0.0301(7) 0.0240(7) -0.0060(6) 0.0086(6) 0.0017(6)
C1 0.0284(11) 0.0221(10) 0.0291(11) 0.0010(8) 0.0079(9) 0.0021(9)
O2 0.0278(7) 0.0204(7) 0.0144(6) -0.0066(6) 0.0081(6) -0.0040(5)
O3 0.0240(7) 0.0371(8) 0.0121(7) -0.0148(6) 0.0085(6) -0.0065(6)

loop_
_atom_type_symbol
_atom_type_description
_atom_type_scat_dispersion_real
_atom_type_scat_dispersion_imag
_atom_type_scat_source
C C 0.0033 0.0016 'International Tables Vol C Tables 4.2.6.8 and 6.1.1.4'
H H 0.0000 0.0000 'International Tables Vol C Tables 4.2.6.8 and 6.1.1.4'
O O 0.0106 0.0060 'International Tables Vol C Tables 4.2.6.8 and 6.1.1.4'
Rb Rb -0.9393 2.9676 'International Tables Vol C Tables 4.2.6.8 and 6.1.1.4'
S S 0.1246 0.1234 'International Tables Vol C Tables 4.2.6.8 and 6.1.1.4'

loop_
_geom_angle_atom_site_label_1
_geom_angle_atom_site_label_2
_geom_angle_atom_site_label_3
_geom_angle_site_symmetry_1
_geom_angle_site_symmetry_3
_geom_angle
_geom_angle_publ_flag
O1 Rb1 O1 2_655 . 86.51(6) ?
O1 Rb1 O2 2_655 7_666 84.40(4) ?
O1 Rb1 O2 . 7_666 77.83(4) ?
O1 Rb1 O2 2_655 8_465 77.83(4) ?
O1 Rb1 O2 . 8_465 84.41(4) ?
O2 Rb1 O2 7_666 8_465 155.56(6) ?
O1 Rb1 O2 2_655 3_445 79.93(4) ?
O1 Rb1 O2 . 3_445 155.76(4) ?
O2 Rb1 O2 7_666 3_445 80.92(4) ?
O2 Rb1 O2 8_465 3_445 111.84(5) ?
O1 Rb1 O2 2_655 4_645 155.76(4) ?
O1 Rb1 O2 . 4_645 79.93(4) ?
O2 Rb1 O2 7_666 4_645 111.84(5) ?
O2 Rb1 O2 8_465 4_645 80.92(4) ?
O2 Rb1 O2 3_445 4_645 119.21(6) ?
O1 Rb1 O3 2_655 3_445 104.88(4) ?
O1 Rb1 O3 . 3_445 157.42(4) ?
O2 Rb1 O3 7_666 3_445 122.03(4) ?
O2 Rb1 O3 8_465 3_445 79.20(4) ?
O2 Rb1 O3 3_445 3_445 46.81(4) ?
O2 Rb1 O3 4_645 3_445 82.22(4) ?
O1 Rb1 O3 2_655 4_645 157.42(4) ?
O1 Rb1 O3 . 4_645 104.88(4) ?
O2 Rb1 O3 7_666 4_645 79.20(4) ?
O2 Rb1 O3 8_465 4_645 122.03(4) ?
O2 Rb1 O3 3_445 4_645 82.22(4) ?
O2 Rb1 O3 4_645 4_645 46.81(4) ?
O3 Rb1 O3 3_445 4_645 71.77(6) ?
O1 Rb1 S1 2_655 3_445 93.50(3) ?
O1 Rb1 S1 . 3_445 178.03(3) ?
O2 Rb1 S1 7_666 3_445 100.21(3) ?
O2 Rb1 S1 8_465 3_445 97.53(3) ?
O2 Rb1 S1 3_445 3_445 22.64(3) ?
O2 Rb1 S1 4_645 3_445 100.74(3) ?
O3 Rb1 S1 3_445 3_445 24.28(3) ?
O3 Rb1 S1 4_645 3_445 74.45(3) ?
O1 Rb1 S1 2_655 4_645 178.03(3) ?
O1 Rb1 S1 . 4_645 93.50(3) ?
O2 Rb1 S1 7_666 4_645 97.53(3) ?
O2 Rb1 S1 8_465 4_645 100.21(3) ?
O2 Rb1 S1 3_445 4_645 100.74(3) ?
O2 Rb1 S1 4_645 4_645 22.64(3) ?
O3 Rb1 S1 3_445 4_645 74.45(3) ?
O3 Rb1 S1 4_645 4_645 24.28(3) ?
S1 Rb1 S1 3_445 4_645 86.559(17) ?
O1 Rb1 Rb1 2_655 5_665 118.27(3) ?
O1 Rb1 Rb1 . 5_665 79.64(3) ?
O2 Rb1 Rb1 7_666 5_665 146.76(3) ?
O2 Rb1 Rb1 8_465 5_665 41.33(3) ?
O2 Rb1 Rb1 3_445 5_665 124.51(3) ?
O2 Rb1 Rb1 4_645 5_665 39.59(3) ?
O3 Rb1 Rb1 3_445 5_665 77.79(3) ?
O3 Rb1 Rb1 4_645 5_665 83.37(3) ?
S1 Rb1 Rb1 3_445 5_665 102.071(10) ?
S1 Rb1 Rb1 4_645 5_665 59.813(8) ?
O1 Rb1 Rb1 2_655 5_666 79.64(3) ?
O1 Rb1 Rb1 . 5_666 118.27(3) ?
O2 Rb1 Rb1 7_666 5_666 41.33(3) ?
O2 Rb1 Rb1 8_465 5_666 146.76(3) ?
O2 Rb1 Rb1 3_445 5_666 39.59(3) ?
O2 Rb1 Rb1 4_645 5_666 124.51(3) ?
O3 Rb1 Rb1 3_445 5_666 83.37(3) ?
O3 Rb1 Rb1 4_645 5_666 77.79(3) ?
S1 Rb1 Rb1 3_445 5_666 59.813(8) ?
S1 Rb1 Rb1 4_645 5_666 102.071(10) ?
Rb1 Rb1 Rb1 5_665 5_666 156.726(12) ?
O1 S1 O2 . . 115.57(9) ?
O1 S1 O3 . . 110.91(8) ?
O2 S1 O3 . . 108.20(8) ?
O1 S1 C1 . . 108.58(10) ?
O2 S1 C1 . . 107.89(10) ?
O3 S1 C1 . . 105.16(10) ?
O1 S1 Rb1 . 3 137.64(6) ?
O2 S1 Rb1 . 3 51.94(6) ?
O3 S1 Rb1 . 3 56.60(5) ?
C1 S1 Rb1 . 3 113.76(8) ?
S1 O1 Rb1 . . 138.73(9) ?
S1 C1 H1A . . 109.5 ?
S1 C1 H1B . . 109.5 ?
H1A C1 H1B . . 109.5 ?
S1 C1 H1C . . 109.5 ?
H1A C1 H1C . . 109.5 ?
H1B C1 H1C . . 109.5 ?
S1 O2 Rb1 . 7_666 140.07(8) ?
S1 O2 Rb1 . 3 105.42(7) ?
Rb1 O2 Rb1 7_666 3 99.08(4) ?
S1 O3 Rb1 . 3 99.12(6) ?
S1 O3 H3 . . 113(4) ?
Rb1 O3 H3 3 . 142(4) ?

loop_
_geom_bond_atom_site_label_1
_geom_bond_atom_site_label_2
_geom_bond_site_symmetry_2
_geom_bond_distance
_geom_bond_publ_flag
Rb1 O1 2_655 2.8486(14) ?
Rb1 O1 . 2.8487(14) ?
Rb1 O2 7_666 2.8541(13) ?
Rb1 O2 8_465 2.8541(13) ?
Rb1 O2 3_445 2.9572(14) ?
Rb1 O2 4_645 2.9572(14) ?
Rb1 O3 3_445 3.0613(14) ?
Rb1 O3 4_645 3.0613(14) ?
Rb1 S1 3_445 3.6204(5) ?
Rb1 S1 4_645 3.6204(5) ?
Rb1 Rb1 5_665 4.4221(4) ?
Rb1 Rb1 5_666 4.4221(4) ?
S1 O1 . 1.4398(14) ?
S1 O2 . 1.4454(14) ?
S1 O3 . 1.5078(14) ?
S1 C1 . 1.752(2) ?
C1 H1A . 0.9800 ?
C1 H1B . 0.9800 ?
C1 H1C . 0.9800 ?
O3 H3 . 0.815(19) ?

loop_
_geom_hbond_atom_site_label_D
_geom_hbond_atom_site_label_H
_geom_hbond_atom_site_label_A
_geom_hbond_site_symmetry_A
_geom_hbond_distance_DH
_geom_hbond_distance_HA
_geom_hbond_distance_DA
_geom_hbond_angle_DHA
_geom_hbond_publ_flag
O3 H3 O3 7_665 0.815(19) 1.62(2) 2.431(3) 171(6) yes

_cod_database_fobs_code 2312872
